data_7224939
loop_
_publ_author_name
'Slabbert, C.'
'Rademeyer, M.'

_publ_section_title
;
 Structures and trends of neutral MXxsolvent4&#x2212;xtetrahedra and
 anionic [MX4]2&#x2212;tetrahalometallates of zinc(ii), cadmium(ii) and
 mercury(ii) with benzopyridine- and benzopyrazine-type N-donor ligands or
 cations
;
_journal_issue 24
_journal_name_full CrystEngComm
_journal_page_first 4555
_journal_paper_doi 10.1039/C6CE00568C
_journal_volume 18
_journal_year 2016
_chemical_formula_moiety
;
2(C12 H8 N2), Br2 H4 O2 Zn, H2 O 
;
_chemical_formula_sum 'C24 H22 Br2 N4 O3 Zn'
_chemical_formula_weight 639.64
_chemical_name_common
;
bis(phenazine) diaqua-dibromo-zinc(II) monohydrate
;
_chemical_name_systematic
;
bis(phenazine) diaqua-dibromo-zinc(II) monohydrate
;
_space_group_crystal_system monoclinic
_space_group_IT_number 14
_space_group_name_Hall '-P 2ybc'
_space_group_name_H-M_alt 'P 1 21/c 1'
_symmetry_space_group_name_Hall '-P 2ybc'
_symmetry_space_group_name_H-M 'P 1 21/c 1'
_atom_sites_solution_hydrogens mixed
_atom_sites_solution_primary 'intrinsic phasing'
_atom_sites_solution_secondary difmap
_audit_creation_method SHELXL-2014
_audit_update_record
;
2016-03-09 deposited with the CCDC.
2016-04-14 downloaded from the CCDC.
;
_cell_angle_alpha 90
_cell_angle_beta 92.213(2)
_cell_angle_gamma 90
_cell_formula_units_Z 4
_cell_length_a 6.9170(7)
_cell_length_b 16.4068(15)
_cell_length_c 21.562(2)
_cell_measurement_temperature 293(2)
_cell_volume 2445.2(4)
_computing_cell_refinement 'SAINT (Bruker, 2014)'
_computing_data_collection 'APEX2 (Bruker, 2014)'
_computing_data_reduction 'SAINT (Bruker, 2014)'
_computing_molecular_graphics
;
 ORTEP-3 for Windows (Farrugia, 1997),
 Mercury (Macrae <i>et al</i>., 2008)
;
_computing_publication_material 'SHELXL-2014, PLATON (Spek, 2009)'
_computing_structure_refinement 'SHELXTL, SHELXL-2014/7 (Sheldrick, 2015)'
_computing_structure_solution 'SHELXTS (Sheldrick, 2015)'
_diffrn_ambient_temperature 293(2)
_diffrn_detector_area_resol_mean 10.24
_diffrn_measured_fraction_theta_full 0.999
_diffrn_measured_fraction_theta_max 0.970
_diffrn_measurement_device_type 'Bruker kappa, Photon 100 CMOS'
_diffrn_measurement_method '\f and \w scans'
_diffrn_radiation_type MoK\a
_diffrn_radiation_wavelength 0.71073
_diffrn_reflns_av_R_equivalents 0.0695
_diffrn_reflns_av_unetI/netI 0.0207
_diffrn_reflns_Laue_measured_fraction_full 0.999
_diffrn_reflns_Laue_measured_fraction_max 0.970
_diffrn_reflns_limit_h_max 8
_diffrn_reflns_limit_h_min -8
_diffrn_reflns_limit_k_max 20
_diffrn_reflns_limit_k_min -20
_diffrn_reflns_limit_l_max 26
_diffrn_reflns_limit_l_min -26
_diffrn_reflns_number 108310
_diffrn_reflns_point_group_measured_fraction_full 0.999
_diffrn_reflns_point_group_measured_fraction_max 0.970
_diffrn_reflns_theta_full 25.242
_diffrn_reflns_theta_max 26.370
_diffrn_reflns_theta_min 2.262
_exptl_absorpt_coefficient_mu 4.307
_exptl_absorpt_correction_T_max 0.7485
_exptl_absorpt_correction_T_min 0.4721
_exptl_absorpt_correction_type multi-scan
_exptl_absorpt_process_details 'SADABS (Bruker, 2014)'
_exptl_crystal_colour green
_exptl_crystal_density_diffrn 1.738
_exptl_crystal_density_method 'not measured'
_exptl_crystal_description block
_exptl_crystal_F_000 1272
_exptl_crystal_size_max 0.376
_exptl_crystal_size_mid 0.287
_exptl_crystal_size_min 0.066
_refine_diff_density_max 1.307
_refine_diff_density_min -0.909
_refine_diff_density_rms 0.201
_refine_ls_extinction_method none
_refine_ls_goodness_of_fit_ref 1.065
_refine_ls_hydrogen_treatment mixed
_refine_ls_matrix_type full
_refine_ls_number_parameters 332
_refine_ls_number_reflns 5010
_refine_ls_number_restraints 0
_refine_ls_restrained_S_all 1.065
_refine_ls_R_factor_all 0.0551
_refine_ls_R_factor_gt 0.0473
_refine_ls_shift/su_max 0.000
_refine_ls_shift/su_mean 0.000
_refine_ls_structure_factor_coef Fsqd
_refine_ls_weighting_details 'w=1/[\s^2^(Fo^2^)+(0.0401P)^2^+22.0083P] where P=(Fo^2^+2Fc^2^)/3'
_refine_ls_weighting_scheme calc
_refine_ls_wR_factor_gt 0.1189
_refine_ls_wR_factor_ref 0.1246
_reflns_Friedel_coverage 0.000
_reflns_number_gt 4547
_reflns_number_total 5010
_reflns_threshold_expression 'I > 2\s(I)'
_cod_data_source_file c6ce00568c2.cif
_cod_data_source_block shelx
_cod_depositor_comments 'Adding full bibliography for 7224924--7224939.cif.'
_cod_database_code 7224939
_shelx_space_group_comment
;
The symmetry employed for this shelxl refinement is uniquely defined
by the following loop, which should always be used as a source of
symmetry information in preference to the above space-group names.
They are only intended as comments.
;
_shelx_estimated_absorpt_t_min 0.294
_shelx_estimated_absorpt_t_max 0.764
_shelxl_version_number 2014-3

loop_
_space_group_symop_operation_xyz
'x, y, z'
'-x, y+1/2, -z+1/2'
'-x, -y, -z'
'x, -y-1/2, z-1/2'

loop_
_atom_site_label
_atom_site_type_symbol
_atom_site_fract_x
_atom_site_fract_y
_atom_site_fract_z
_atom_site_U_iso_or_equiv
_atom_site_adp_type
_atom_site_occupancy
_atom_site_site_symmetry_order
_atom_site_calc_flag
_atom_site_refinement_flags_posn
_atom_site_refinement_flags_adp
O1 O 0.8398(8) 0.2963(3) 0.3571(2) 0.0399(13) Uani 1 1 d . .
O2 O 0.4990(7) 0.1812(3) 0.3794(2) 0.0324(11) Uani 1 1 d . .
O3 O 0.1929(6) 0.2501(3) 0.31026(18) 0.0223(8) Uani 1 1 d . .
C1 C 0.3815(7) 0.4741(3) 0.1534(2) 0.0169(10) Uani 1 1 d . .
C2 C 0.3884(8) 0.4760(4) 0.0874(2) 0.0216(11) Uani 1 1 d . .
H2 H 0.4018 0.5253 0.0668 0.026 Uiso 1 1 calc R U
C3 C 0.3753(9) 0.4054(4) 0.0550(3) 0.0271(12) Uani 1 1 d . .
H3 H 0.3779 0.4069 0.0120 0.033 Uiso 1 1 calc R U
C4 C 0.3575(8) 0.3296(4) 0.0853(3) 0.0257(12) Uani 1 1 d . .
H4 H 0.3542 0.2819 0.0620 0.031 Uiso 1 1 calc R U
C5 C 0.3454(8) 0.3254(3) 0.1478(3) 0.0233(11) Uani 1 1 d . .
H5 H 0.3307 0.2752 0.1670 0.028 Uiso 1 1 calc R U
C6 C 0.3553(7) 0.3983(3) 0.1841(2) 0.0163(10) Uani 1 1 d . .
C7 C 0.3585(7) 0.4633(3) 0.2781(2) 0.0180(10) Uani 1 1 d . .
C8 C 0.3492(8) 0.4618(4) 0.3439(2) 0.0229(11) Uani 1 1 d . .
H8 H 0.3234 0.4131 0.3640 0.027 Uiso 1 1 calc R U
C9 C 0.3779(8) 0.5309(4) 0.3774(3) 0.0250(12) Uani 1 1 d . .
H9 H 0.3741 0.5290 0.4204 0.030 Uiso 1 1 calc R U
C10 C 0.4138(8) 0.6062(4) 0.3474(3) 0.0264(12) Uani 1 1 d . .
H10 H 0.4336 0.6531 0.3711 0.032 Uiso 1 1 calc R U
C11 C 0.4194(8) 0.6106(3) 0.2845(3) 0.0218(11) Uani 1 1 d . .
H11 H 0.4399 0.6605 0.2653 0.026 Uiso 1 1 calc R U
C12 C 0.3938(7) 0.5390(3) 0.2481(2) 0.0172(10) Uani 1 1 d . .
C13 C 0.8727(7) 0.5153(3) 0.3425(2) 0.0170(10) Uani 1 1 d . .
C14 C 0.8620(8) 0.5089(4) 0.4086(2) 0.0228(11) Uani 1 1 d . .
H14 H 0.8307 0.4595 0.4268 0.027 Uiso 1 1 calc R U
C15 C 0.8980(9) 0.5754(4) 0.4440(3) 0.0279(13) Uani 1 1 d . .
H15 H 0.8902 0.5710 0.4868 0.033 Uiso 1 1 calc R U
C16 C 0.9473(8) 0.6520(4) 0.4179(3) 0.0271(12) Uani 1 1 d . .
H16 H 0.9749 0.6963 0.4437 0.032 Uiso 1 1 calc R U
C17 C 0.9540(8) 0.6602(3) 0.3554(3) 0.0237(11) Uani 1 1 d . .
H17 H 0.9839 0.7106 0.3385 0.028 Uiso 1 1 calc R U
C18 C 0.9158(7) 0.5929(3) 0.3157(2) 0.0177(10) Uani 1 1 d . .
C19 C 0.8922(7) 0.5360(3) 0.2188(2) 0.0171(10) Uani 1 1 d . .
C20 C 0.9029(8) 0.5422(3) 0.1531(2) 0.0218(11) Uani 1 1 d . .
H20 H 0.9243 0.5925 0.1348 0.026 Uiso 1 1 calc R U
C21 C 0.8814(8) 0.4741(4) 0.1173(2) 0.0249(12) Uani 1 1 d . .
H21 H 0.8908 0.4784 0.0745 0.030 Uiso 1 1 calc R U
C22 C 0.8455(8) 0.3974(4) 0.1435(3) 0.0242(12) Uani 1 1 d . .
H22 H 0.8324 0.3520 0.1179 0.029 Uiso 1 1 calc R U
C23 C 0.8295(8) 0.3888(3) 0.2060(3) 0.0202(11) Uani 1 1 d . .
H23 H 0.8014 0.3381 0.2228 0.024 Uiso 1 1 calc R U
C24 C 0.8561(7) 0.4576(3) 0.2456(2) 0.0161(10) Uani 1 1 d . .
N1 N 0.4018(6) 0.5440(3) 0.1854(2) 0.0178(9) Uani 1 1 d . .
N2 N 0.3400(6) 0.3936(3) 0.2458(2) 0.0175(9) Uani 1 1 d . .
N3 N 0.8429(6) 0.4491(3) 0.3073(2) 0.0170(9) Uani 1 1 d . .
N4 N 0.9209(6) 0.6024(3) 0.2540(2) 0.0190(9) Uani 1 1 d . .
Zn1 Zn 0.69741(9) 0.24686(4) 0.42621(3) 0.01828(15) Uani 1 1 d . .
Br1 Br 0.91381(9) 0.15847(4) 0.47776(2) 0.02649(15) Uani 1 1 d . .
Br2 Br 0.52955(9) 0.34611(3) 0.47990(2) 0.02627(15) Uani 1 1 d . .
H1O1 H 0.814(12) 0.347(5) 0.347(4) 0.05(2) Uiso 1 1 d . .
H1O2 H 0.406(11) 0.199(4) 0.363(3) 0.022(17) Uiso 1 1 d . .
H1O3 H 0.145(11) 0.215(5) 0.285(3) 0.04(2) Uiso 1 1 d . .
H2O1 H 0.927(12) 0.278(5) 0.350(4) 0.04(2) Uiso 1 1 d . .
H2O2 H 0.534(16) 0.146(7) 0.355(5) 0.09(4) Uiso 1 1 d . .
H2O3 H 0.236(11) 0.287(5) 0.291(3) 0.04(2) Uiso 1 1 d . .

loop_
_atom_site_aniso_label
_atom_site_aniso_U_11
_atom_site_aniso_U_22
_atom_site_aniso_U_33
_atom_site_aniso_U_23
_atom_site_aniso_U_13
_atom_site_aniso_U_12
O1 0.049(3) 0.027(3) 0.046(3) 0.019(2) 0.030(2) 0.018(2)
O2 0.031(2) 0.026(2) 0.038(3) -0.015(2) -0.017(2) 0.0108(19)
O3 0.029(2) 0.0153(19) 0.0229(19) -0.0005(17) 0.0008(16) -0.0011(17)
C1 0.012(2) 0.019(2) 0.020(2) 0.002(2) -0.0008(18) 0.003(2)
C2 0.019(3) 0.025(3) 0.021(3) 0.002(2) -0.002(2) -0.002(2)
C3 0.024(3) 0.036(3) 0.021(3) -0.004(2) 0.002(2) -0.002(3)
C4 0.021(3) 0.026(3) 0.031(3) -0.010(2) 0.000(2) -0.001(2)
C5 0.021(3) 0.016(3) 0.033(3) -0.003(2) 0.000(2) -0.003(2)
C6 0.010(2) 0.016(2) 0.022(2) 0.000(2) -0.0028(19) -0.0016(19)
C7 0.009(2) 0.024(3) 0.021(2) 0.003(2) -0.0031(18) 0.001(2)
C8 0.016(3) 0.032(3) 0.021(3) 0.003(2) 0.002(2) -0.004(2)
C9 0.017(3) 0.038(3) 0.020(3) -0.004(2) -0.002(2) 0.001(2)
C10 0.019(3) 0.028(3) 0.032(3) -0.013(2) -0.004(2) 0.000(2)
C11 0.018(3) 0.020(3) 0.028(3) -0.002(2) -0.002(2) 0.001(2)
C12 0.011(2) 0.019(3) 0.022(2) 0.000(2) -0.0021(19) 0.0030(19)
C13 0.012(2) 0.018(2) 0.021(2) 0.001(2) -0.0022(19) 0.004(2)
C14 0.022(3) 0.024(3) 0.022(3) 0.005(2) 0.001(2) 0.006(2)
C15 0.024(3) 0.040(3) 0.019(3) -0.005(2) -0.001(2) 0.011(3)
C16 0.024(3) 0.027(3) 0.030(3) -0.010(2) -0.005(2) 0.009(2)
C17 0.019(3) 0.016(3) 0.036(3) -0.004(2) -0.003(2) 0.001(2)
C18 0.011(2) 0.018(2) 0.024(3) -0.002(2) -0.0013(19) 0.0049(19)
C19 0.012(2) 0.020(3) 0.020(2) 0.002(2) 0.0007(18) 0.003(2)
C20 0.017(3) 0.025(3) 0.023(3) 0.005(2) 0.000(2) 0.000(2)
C21 0.021(3) 0.036(3) 0.017(2) 0.000(2) 0.001(2) 0.005(2)
C22 0.018(3) 0.030(3) 0.025(3) -0.009(2) 0.000(2) 0.002(2)
C23 0.017(3) 0.018(3) 0.026(3) -0.001(2) -0.002(2) 0.001(2)
C24 0.009(2) 0.017(2) 0.022(2) 0.000(2) -0.0024(18) 0.0038(19)
N1 0.014(2) 0.017(2) 0.023(2) 0.0023(17) -0.0004(17) 0.0014(17)
N2 0.013(2) 0.019(2) 0.020(2) 0.0019(17) 0.0005(16) 0.0005(17)
N3 0.014(2) 0.017(2) 0.020(2) 0.0031(17) 0.0005(16) 0.0015(17)
N4 0.016(2) 0.017(2) 0.024(2) 0.0026(18) 0.0006(18) 0.0005(17)
Zn1 0.0250(3) 0.0150(3) 0.0147(3) -0.0003(2) 0.0002(2) 0.0014(2)
Br1 0.0348(3) 0.0242(3) 0.0199(3) -0.0004(2) -0.0060(2) 0.0080(2)
Br2 0.0379(3) 0.0204(3) 0.0210(3) -0.0020(2) 0.0074(2) 0.0050(2)

loop_
_atom_type_symbol
_atom_type_description
_atom_type_scat_dispersion_real
_atom_type_scat_dispersion_imag
_atom_type_scat_source
C C 0.0033 0.0016 'International Tables Vol C Tables 4.2.6.8 and 6.1.1.4'
H H 0.0000 0.0000 'International Tables Vol C Tables 4.2.6.8 and 6.1.1.4'
N N 0.0061 0.0033 'International Tables Vol C Tables 4.2.6.8 and 6.1.1.4'
Zn Zn 0.2839 1.4301 'International Tables Vol C Tables 4.2.6.8 and 6.1.1.4'
Br Br -0.2901 2.4595 'International Tables Vol C Tables 4.2.6.8 and 6.1.1.4'
O O 0.0106 0.0060 'International Tables Vol C Tables 4.2.6.8 and 6.1.1.4'

loop_
_geom_angle_atom_site_label_1
_geom_angle_atom_site_label_2
_geom_angle_atom_site_label_3
_geom_angle
Zn1 O1 H1O1 118(5)
Zn1 O1 H2O1 116(7)
H1O1 O1 H2O1 122(9)
Zn1 O2 H1O2 125(5)
Zn1 O2 H2O2 120(8)
H1O2 O2 H2O2 103(9)
H1O3 O3 H2O3 109(7)
N1 C1 C6 121.3(5)
N1 C1 C2 119.2(5)
C6 C1 C2 119.5(5)
C3 C2 C1 119.5(5)
C3 C2 H2 120.3
C1 C2 H2 120.3
C2 C3 C4 121.4(5)
C2 C3 H3 119.3
C4 C3 H3 119.3
C5 C4 C3 121.0(5)
C5 C4 H4 119.5
C3 C4 H4 119.5
C4 C5 C6 119.9(5)
C4 C5 H5 120.1
C6 C5 H5 120.1
N2 C6 C1 121.8(5)
N2 C6 C5 119.4(5)
C1 C6 C5 118.8(5)
N2 C7 C8 119.6(5)
N2 C7 C12 121.5(5)
C8 C7 C12 118.9(5)
C9 C8 C7 120.4(5)
C9 C8 H8 119.8
C7 C8 H8 119.8
C8 C9 C10 120.6(5)
C8 C9 H9 119.7
C10 C9 H9 119.7
C11 C10 C9 120.8(5)
C11 C10 H10 119.6
C9 C10 H10 119.6
C10 C11 C12 119.9(5)
C10 C11 H11 120.0
C12 C11 H11 120.0
N1 C12 C11 119.4(5)
N1 C12 C7 121.2(5)
C11 C12 C7 119.3(5)
N3 C13 C18 121.5(5)
N3 C13 C14 119.5(5)
C18 C13 C14 119.0(5)
C15 C14 C13 119.2(5)
C15 C14 H14 120.4
C13 C14 H14 120.4
C14 C15 C16 122.2(5)
C14 C15 H15 118.9
C16 C15 H15 118.9
C17 C16 C15 119.8(5)
C17 C16 H16 120.1
C15 C16 H16 120.1
C16 C17 C18 120.6(5)
C16 C17 H17 119.7
C18 C17 H17 119.7
N4 C18 C17 119.8(5)
N4 C18 C13 121.1(5)
C17 C18 C13 119.1(5)
N4 C19 C20 119.6(5)
N4 C19 C24 121.6(5)
C20 C19 C24 118.7(5)
C21 C20 C19 119.7(5)
C21 C20 H20 120.1
C19 C20 H20 120.1
C20 C21 C22 121.5(5)
C20 C21 H21 119.2
C22 C21 H21 119.2
C23 C22 C21 120.8(5)
C23 C22 H22 119.6
C21 C22 H22 119.6
C22 C23 C24 119.8(5)
C22 C23 H23 120.1
C24 C23 H23 120.1
N3 C24 C23 119.9(5)
N3 C24 C19 120.8(5)
C23 C24 C19 119.4(5)
C1 N1 C12 117.0(4)
C6 N2 C7 117.1(4)
C13 N3 C24 117.5(4)
C19 N4 C18 117.4(5)
O2 Zn1 O1 101.1(2)
O2 Zn1 Br2 106.44(15)
O1 Zn1 Br2 110.92(15)
O2 Zn1 Br1 108.79(14)
O1 Zn1 Br1 106.43(16)
Br2 Zn1 Br1 121.30(3)

loop_
_geom_bond_atom_site_label_1
_geom_bond_atom_site_label_2
_geom_bond_distance
O1 Zn1 1.990(4)
O1 H1O1 0.87(9)
O1 H2O1 0.70(8)
O2 Zn1 1.989(4)
O2 H1O2 0.78(7)
O2 H2O2 0.83(11)
O3 H1O3 0.85(8)
O3 H2O3 0.81(8)
C1 N1 1.343(7)
C1 C6 1.423(7)
C1 C2 1.426(7)
C2 C3 1.353(8)
C2 H2 0.9300
C3 C4 1.412(9)
C3 H3 0.9300
C4 C5 1.355(8)
C4 H4 0.9300
C5 C6 1.429(7)
C5 H5 0.9300
C6 N2 1.341(7)
C7 N2 1.343(7)
C7 C8 1.423(7)
C7 C12 1.426(7)
C8 C9 1.355(8)
C8 H8 0.9300
C9 C10 1.420(9)
C9 H9 0.9300
C10 C11 1.361(8)
C10 H10 0.9300
C11 C12 1.420(7)
C11 H11 0.9300
C12 N1 1.356(7)
C13 N3 1.338(7)
C13 C18 1.433(7)
C13 C14 1.434(7)
C14 C15 1.348(8)
C14 H14 0.9300
C15 C16 1.424(9)
C15 H15 0.9300
C16 C17 1.357(8)
C16 H16 0.9300
C17 C18 1.416(7)
C17 H17 0.9300
C18 N4 1.341(7)
C19 N4 1.339(7)
C19 C20 1.424(7)
C19 C24 1.435(7)
C20 C21 1.364(8)
C20 H20 0.9300
C21 C22 1.405(9)
C21 H21 0.9300
C22 C23 1.366(8)
C22 H22 0.9300
C23 C24 1.422(7)
C23 H23 0.9300
C24 N3 1.345(7)
Zn1 Br2 2.3332(8)
Zn1 Br1 2.3347(8)

loop_
_geom_hbond_atom_site_label_D
_geom_hbond_atom_site_label_H
_geom_hbond_atom_site_label_A
_geom_hbond_distance_DH
_geom_hbond_distance_HA
_geom_hbond_distance_DA
_geom_hbond_angle_DHA
_geom_hbond_site_symmetry_A
C8 H8 Br2 0.93 3.04 3.672(6) 127.0 .
C14 H14 Br2 0.93 3.05 3.881(6) 149.8 .
C20 H20 Br1 0.93 2.92 3.672(5) 139.1 2_755
O1 H1O1 N3 0.87(9) 1.90(9) 2.728(6) 158(8) .
O2 H1O2 O3 0.78(7) 2.01(7) 2.783(6) 171(7) .
O3 H1O3 N4 0.85(8) 2.08(8) 2.887(6) 160(7) 2_645
O1 H2O1 O3 0.70(8) 2.11(8) 2.784(7) 164(9) 1_655
O2 H2O2 N1 0.83(11) 1.94(12) 2.751(6) 165(11) 2_645
O3 H2O3 N2 0.81(8) 2.13(8) 2.936(6) 174(7) .

loop_
_geom_torsion_atom_site_label_1
_geom_torsion_atom_site_label_2
_geom_torsion_atom_site_label_3
_geom_torsion_atom_site_label_4
_geom_torsion
N1 C1 C2 C3 177.5(5)
C6 C1 C2 C3 -1.8(8)
C1 C2 C3 C4 -0.9(9)
C2 C3 C4 C5 2.6(9)
C3 C4 C5 C6 -1.5(9)
N1 C1 C6 N2 3.4(8)
C2 C1 C6 N2 -177.3(5)
N1 C1 C6 C5 -176.5(5)
C2 C1 C6 C5 2.8(7)
C4 C5 C6 N2 178.9(5)
C4 C5 C6 C1 -1.2(8)
N2 C7 C8 C9 176.5(5)
C12 C7 C8 C9 -1.5(8)
C7 C8 C9 C10 1.3(8)
C8 C9 C10 C11 0.2(9)
C9 C10 C11 C12 -1.5(8)
C10 C11 C12 N1 -179.3(5)
C10 C11 C12 C7 1.3(8)
N2 C7 C12 N1 2.9(7)
C8 C7 C12 N1 -179.2(5)
N2 C7 C12 C11 -177.7(5)
C8 C7 C12 C11 0.2(7)
N3 C13 C14 C15 178.0(5)
C18 C13 C14 C15 -1.8(8)
C13 C14 C15 C16 -0.3(9)
C14 C15 C16 C17 1.9(9)
C15 C16 C17 C18 -1.2(8)
C16 C17 C18 N4 179.2(5)
C16 C17 C18 C13 -0.9(8)
N3 C13 C18 N4 2.4(8)
C14 C13 C18 N4 -177.7(5)
N3 C13 C18 C17 -177.4(5)
C14 C13 C18 C17 2.4(7)
N4 C19 C20 C21 177.4(5)
C24 C19 C20 C21 -0.9(8)
C19 C20 C21 C22 1.1(8)
C20 C21 C22 C23 0.4(9)
C21 C22 C23 C24 -2.2(8)
C22 C23 C24 N3 -179.2(5)
C22 C23 C24 C19 2.3(8)
N4 C19 C24 N3 2.5(8)
C20 C19 C24 N3 -179.3(5)
N4 C19 C24 C23 -179.1(5)
C20 C19 C24 C23 -0.8(7)
C6 C1 N1 C12 -0.8(7)
C2 C1 N1 C12 179.9(5)
C11 C12 N1 C1 178.4(5)
C7 C12 N1 C1 -2.2(7)
C1 C6 N2 C7 -2.7(7)
C5 C6 N2 C7 177.2(5)
C8 C7 N2 C6 -178.2(5)
C12 C7 N2 C6 -0.3(7)
C18 C13 N3 C24 0.5(7)
C14 C13 N3 C24 -179.4(5)
C23 C24 N3 C13 178.8(5)
C19 C24 N3 C13 -2.8(7)
C20 C19 N4 C18 -177.8(5)
C24 C19 N4 C18 0.4(7)
C17 C18 N4 C19 177.1(5)
C13 C18 N4 C19 -2.7(7)
